data_1520075
loop_
_publ_author_name
'Zhang, Yuanyuan'
'MacIntosh, Alex D.'
'Wong, Janice L.'
'Bielinski, Elizabeth A.'
'Williard, Paul G.'
'Mercado, Brandon Q.'
'Hazari, Nilay'
'Bernskoetter, Wesley H.'

_publ_section_title
;
 Iron catalyzed CO2hydrogenation to formate enhanced by Lewis acid
 co-catalysts
;
_journal_issue 7
_journal_name_full 'Chem. Sci.'
_journal_page_first 4291
_journal_paper_doi 10.1039/C5SC01467K
_journal_volume 6
_journal_year 2015
_chemical_formula_sum 'C23 H49 Fe N O3 P2'
_chemical_formula_weight 505.42
_chemical_name_common wb06nov14
_chemical_name_systematic CO2-1a
_space_group_crystal_system monoclinic
_space_group_IT_number 14
_space_group_name_Hall '-P 2yn'
_space_group_name_H-M_alt 'P 1 21/n 1'
_symmetry_space_group_name_Hall '-P 2yn'
_symmetry_space_group_name_H-M 'P 1 21/n 1'
_atom_sites_solution_hydrogens mixed
_audit_update_record
;
2015-04-22 deposited with the CCDC.
2015-05-15 downloaded from the CCDC.
;
_cell_angle_alpha 90
_cell_angle_beta 114.4980(10)
_cell_angle_gamma 90
_cell_formula_units_Z 4
_cell_length_a 15.4197(8)
_cell_length_b 12.0975(6)
_cell_length_c 16.0962(8)
_cell_measurement_reflns_used 9831
_cell_measurement_temperature 183.(2)
_cell_measurement_theta_max 23.8111
_cell_measurement_theta_min 2.2229
_cell_volume 2732.3(2)
_computing_cell_refinement 'SAINT V8.34A (Bruker AXS Inc., 2013)'
_computing_data_reduction 'SAINT V8.34A (Bruker AXS Inc., 2013)'
_computing_structure_refinement 'SHELXL-2014/6 (Sheldrick, 2014)'
_diffrn_ambient_temperature 183.(2)
_diffrn_detector_area_resol_mean 10.4167
_diffrn_measured_fraction_theta_full 0.996
_diffrn_measured_fraction_theta_max 0.996
_diffrn_radiation_wavelength 0.71073
_diffrn_reflns_av_R_equivalents 0.0349
_diffrn_reflns_av_unetI/netI 0.0225
_diffrn_reflns_limit_h_max 17
_diffrn_reflns_limit_h_min -17
_diffrn_reflns_limit_k_max 13
_diffrn_reflns_limit_k_min -13
_diffrn_reflns_limit_l_max 17
_diffrn_reflns_limit_l_min -18
_diffrn_reflns_number 34448
_diffrn_reflns_theta_full 23.86
_diffrn_reflns_theta_max 23.86
_diffrn_reflns_theta_min 2.18
_exptl_absorpt_coefficient_mu 0.691
_exptl_absorpt_correction_T_max 0.91
_exptl_absorpt_correction_T_min 0.82
_exptl_absorpt_correction_type multi-scan
_exptl_absorpt_process_details 'SADABS V2014/4 (Bruker AXS Inc.)'
_exptl_crystal_colour 'clear gold'
_exptl_crystal_density_diffrn 1.229
_exptl_crystal_density_method 'not measured'
_exptl_crystal_description tile
_exptl_crystal_F_000 1096
_exptl_crystal_size_max 0.200
_exptl_crystal_size_mid 0.200
_exptl_crystal_size_min 0.140
_refine_diff_density_max 0.709
_refine_diff_density_min -0.484
_refine_ls_extinction_method none
_refine_ls_goodness_of_fit_ref 0.979
_refine_ls_hydrogen_treatment mixed
_refine_ls_matrix_type full
_refine_ls_number_parameters 284
_refine_ls_number_reflns 4203
_refine_ls_number_restraints 0
_refine_ls_restrained_S_all 0.979
_refine_ls_R_factor_all 0.0509
_refine_ls_R_factor_gt 0.0401
_refine_ls_shift/su_max 0.001
_refine_ls_shift/su_mean 0.000
_refine_ls_structure_factor_coef Fsqd
_refine_ls_weighting_details 'w=1/[\s^2^(Fo^2^)+(0.0583P)^2^+3.8483P] where P=(Fo^2^+2Fc^2^)/3'
_refine_ls_weighting_scheme calc
_refine_ls_wR_factor_gt 0.1021
_refine_ls_wR_factor_ref 0.1092
_reflns_number_gt 3581
_reflns_number_total 4203
_reflns_threshold_expression 'I > 2\s(I)'
_cod_data_source_file c5sc01467k2.cif
_cod_data_source_block I
_cod_depositor_comments 'Adding full bibliography for 1520069--1520075.cif.'
_cod_database_code 1520075

loop_
_space_group_symop_operation_xyz
'x, y, z'
'-x+1/2, y+1/2, -z+1/2'
'-x, -y, -z'
'x-1/2, -y-1/2, z-1/2'

loop_
_atom_site_type_symbol
_atom_site_label
_atom_site_fract_x
_atom_site_fract_y
_atom_site_fract_z
_atom_site_U_iso_or_equiv
_atom_site_adp_type
_atom_site_calc_flag
_atom_site_refinement_flags_adp
_atom_site_refinement_flags_posn
_atom_site_occupancy
C C1 0.1226(2) 0.7171(3) 0.5981(2) 0.0401(8) Uani d . . 1
H H1A 0.143 0.7063 0.6638 0.06 Uiso calc U R 1
H H1B 0.166 0.6775 0.578 0.06 Uiso calc U R 1
H H1C 0.0578 0.6885 0.5653 0.06 Uiso calc U R 1
C C2 0.12419(19) 0.8398(3) 0.5780(2) 0.0305(7) Uani d . . 1
H H2 0.1005 0.8472 0.5102 0.037 Uiso calc U R 1
C C3 0.0543(2) 0.9033(3) 0.6054(2) 0.0444(8) Uani d . . 1
H H3A -0.0106 0.8766 0.5695 0.067 Uiso calc U R 1
H H3B 0.0578 0.9823 0.5939 0.067 Uiso calc U R 1
H H3C 0.0708 0.8916 0.6705 0.067 Uiso calc U R 1
C C4 0.2211(2) 1.0150(3) 0.4721(2) 0.0388(8) Uani d . . 1
H H4A 0.2119 1.0868 0.4414 0.058 Uiso calc U R 1
H H4B 0.1664 0.9672 0.4386 0.058 Uiso calc U R 1
H H4C 0.2794 0.9804 0.4739 0.058 Uiso calc U R 1
C C5 0.2301(2) 1.0316(2) 0.56956(19) 0.0308(7) Uani d . . 1
H H5 0.1688 1.0639 0.5656 0.037 Uiso calc U R 1
C C6 0.3094(2) 1.1135(3) 0.6210(2) 0.0411(8) Uani d . . 1
H H6A 0.3711 1.0813 0.6303 0.062 Uiso calc U R 1
H H6B 0.3088 1.1301 0.6804 0.062 Uiso calc U R 1
H H6C 0.2993 1.1818 0.5855 0.062 Uiso calc U R 1
C C7 0.6122(3) 0.9275(3) 0.6660(3) 0.0567(10) Uani d . . 1
H H7A 0.6493 0.9657 0.6379 0.085 Uiso calc U R 1
H H7B 0.6489 0.925 0.7323 0.085 Uiso calc U R 1
H H7C 0.5523 0.9672 0.6516 0.085 Uiso calc U R 1
C C8 0.5906(2) 0.8105(3) 0.6288(2) 0.0430(8) Uani d . . 1
H H8 0.6526 0.7704 0.648 0.052 Uiso calc U R 1
C C9 0.5429(3) 0.8117(4) 0.5246(3) 0.0612(11) Uani d . . 1
H H9A 0.4838 0.8546 0.504 0.092 Uiso calc U R 1
H H9B 0.5284 0.7357 0.5019 0.092 Uiso calc U R 1
H H9C 0.5861 0.8454 0.5011 0.092 Uiso calc U R 1
C C10 0.6392(3) 0.5519(4) 0.6891(4) 0.0965(19) Uani d . . 1
H H10A 0.6677 0.56 0.7557 0.145 Uiso calc U R 1
H H10B 0.6737 0.5984 0.6631 0.145 Uiso calc U R 1
H H10C 0.6431 0.4745 0.6732 0.145 Uiso calc U R 1
C C11 0.5344(3) 0.5877(3) 0.6507(3) 0.0577(11) Uani d . . 1
H H11 0.5086 0.5798 0.5828 0.069 Uiso calc U R 1
C C12 0.4790(4) 0.5098(4) 0.6826(5) 0.1010(19) Uani d . . 1
H H12A 0.4768 0.4367 0.6555 0.151 Uiso calc U R 1
H H12B 0.4139 0.5378 0.6639 0.151 Uiso calc U R 1
H H12C 0.5099 0.5039 0.7493 0.151 Uiso calc U R 1
C C13 0.2710(2) 0.9290(3) 0.74805(19) 0.0327(7) Uani d . . 1
H H13A 0.2431 1.0016 0.7517 0.039 Uiso calc U R 1
H H13B 0.242 0.872 0.7727 0.039 Uiso calc U R 1
C C14 0.3788(2) 0.9314(3) 0.8035(2) 0.0360(7) Uani d . . 1
H H14A 0.4048 1.0018 0.7921 0.043 Uiso calc U R 1
H H14B 0.3934 0.9273 0.8694 0.043 Uiso calc U R 1
C C15 0.5302(2) 0.8431(3) 0.8279(2) 0.0424(8) Uani d . . 1
H H15A 0.5483 0.839 0.8945 0.051 Uiso calc U R 1
H H15B 0.5532 0.9146 0.8147 0.051 Uiso calc U R 1
C C16 0.5762(2) 0.7488(3) 0.7990(2) 0.0460(9) Uani d . . 1
H H16A 0.5703 0.6794 0.8289 0.055 Uiso calc U R 1
H H16B 0.6447 0.7643 0.8176 0.055 Uiso calc U R 1
C C17 0.3887(2) 0.7294(3) 0.8002(2) 0.0342(7) Uani d . . 1
C C18 0.3256(2) 0.7484(3) 0.5323(2) 0.0342(7) Uani d . . 1
C C19 0.2417(5) 0.4337(5) 0.5112(4) 0.1074(19) Uani d . . 1
H H19A 0.2992 0.3879 0.5308 0.161 Uiso calc U R 1
H H19B 0.2302 0.4547 0.5646 0.161 Uiso calc U R 1
H H19C 0.2505 0.5004 0.481 0.161 Uiso calc U R 1
C C20 0.1608(4) 0.3716(5) 0.4480(4) 0.0967(18) Uani d . . 1
H H20A 0.1536 0.3028 0.4778 0.116 Uiso calc U R 1
H H20B 0.102 0.4159 0.4318 0.116 Uiso calc U R 1
C C21 0.1719(3) 0.3456(3) 0.3701(2) 0.0473(9) Uani d . . 1
H H21A 0.1861 0.4146 0.3451 0.057 Uiso calc U R 1
H H21B 0.2282 0.2969 0.3872 0.057 Uiso calc U R 1
C C22 0.0977(4) 0.2956(5) 0.3032(4) 0.102(2) Uani d . . 1
H H22A 0.0414 0.3448 0.2839 0.122 Uiso calc U R 1
H H22B 0.0821 0.2269 0.3277 0.122 Uiso calc U R 1
C C23 0.1158(5) 0.2684(4) 0.2243(4) 0.108(2) Uani d . . 1
H H23A 0.1364 0.3349 0.2027 0.162 Uiso calc U R 1
H H23B 0.0574 0.2397 0.1756 0.162 Uiso calc U R 1
H H23C 0.166 0.2121 0.2411 0.162 Uiso calc U R 1
Fe Fe1 0.37123(3) 0.79507(3) 0.64319(3) 0.02566(15) Uani d . . 1
H H24 0.404(2) 0.892(2) 0.612(2) 0.038 Uiso d U . 1
N N1 0.42436(16) 0.8369(2) 0.77780(15) 0.0310(6) Uani d . . 1
O O1 0.34388(14) 0.67776(17) 0.72658(14) 0.0354(5) Uani d . . 1
O O2 0.40628(17) 0.7067(2) 0.87891(15) 0.0488(6) Uani d . . 1
O O3 0.29717(17) 0.7188(2) 0.45661(16) 0.0566(7) Uani d . . 1
P P1 0.24661(5) 0.89695(6) 0.62822(5) 0.02494(19) Uani d . . 1
P P2 0.51608(5) 0.73381(7) 0.67420(6) 0.0336(2) Uani d . . 1

loop_
_atom_site_aniso_label
_atom_site_aniso_U_11
_atom_site_aniso_U_22
_atom_site_aniso_U_33
_atom_site_aniso_U_12
_atom_site_aniso_U_13
_atom_site_aniso_U_23
C1 0.0309(17) 0.0417(19) 0.045(2) -0.0069(15) 0.0127(15) -0.0001(15)
C2 0.0229(15) 0.0395(17) 0.0271(16) 0.0010(13) 0.0083(13) 0.0029(13)
C3 0.0282(17) 0.052(2) 0.057(2) 0.0043(15) 0.0217(16) 0.0025(17)
C4 0.0425(18) 0.0436(19) 0.0306(17) 0.0028(15) 0.0154(15) 0.0101(14)
C5 0.0299(15) 0.0327(17) 0.0309(16) 0.0067(13) 0.0136(13) 0.0054(13)
C6 0.049(2) 0.0330(18) 0.0425(19) -0.0017(15) 0.0196(16) 0.0037(15)
C7 0.052(2) 0.061(2) 0.068(3) -0.0148(19) 0.035(2) 0.004(2)
C8 0.0289(17) 0.054(2) 0.051(2) 0.0026(15) 0.0207(16) 0.0115(17)
C9 0.057(2) 0.084(3) 0.054(2) -0.006(2) 0.035(2) 0.011(2)
C10 0.053(3) 0.062(3) 0.188(6) 0.024(2) 0.064(3) 0.034(3)
C11 0.044(2) 0.044(2) 0.093(3) 0.0151(17) 0.036(2) 0.018(2)
C12 0.076(3) 0.062(3) 0.184(6) 0.012(3) 0.073(4) 0.019(3)
C13 0.0352(17) 0.0395(18) 0.0257(16) -0.0003(14) 0.0148(14) -0.0013(13)
C14 0.0414(18) 0.0402(18) 0.0255(16) -0.0062(15) 0.0130(14) -0.0038(14)
C15 0.0262(16) 0.067(2) 0.0247(16) -0.0108(16) 0.0014(14) 0.0084(16)
C16 0.0207(16) 0.072(2) 0.0379(19) 0.0024(16) 0.0044(14) 0.0197(17)
C17 0.0248(16) 0.0412(19) 0.037(2) 0.0014(14) 0.0126(14) 0.0110(15)
C18 0.0233(15) 0.0426(18) 0.0354(19) 0.0067(14) 0.0110(14) 0.0025(15)
C19 0.158(6) 0.088(4) 0.099(4) -0.014(4) 0.076(4) -0.007(3)
C20 0.073(3) 0.097(4) 0.113(5) 0.005(3) 0.032(3) 0.050(4)
C21 0.052(2) 0.052(2) 0.051(2) -0.0192(18) 0.0349(19) -0.0054(18)
C22 0.069(3) 0.115(5) 0.118(5) 0.001(3) 0.035(3) 0.059(4)
C23 0.138(6) 0.067(3) 0.096(4) -0.025(3) 0.025(4) -0.007(3)
Fe1 0.0197(2) 0.0321(3) 0.0230(2) 0.00177(17) 0.00667(18) 0.00432(17)
N1 0.0239(13) 0.0416(15) 0.0226(13) -0.0047(11) 0.0048(10) 0.0059(11)
O1 0.0308(11) 0.0378(12) 0.0343(12) -0.0047(10) 0.0101(10) 0.0063(10)
O2 0.0532(15) 0.0604(16) 0.0326(13) -0.0045(12) 0.0177(11) 0.0180(11)
O3 0.0464(15) 0.082(2) 0.0308(14) 0.0101(13) 0.0059(11) -0.0125(13)
P1 0.0225(4) 0.0309(4) 0.0218(4) 0.0012(3) 0.0095(3) 0.0017(3)
P2 0.0211(4) 0.0408(5) 0.0371(5) 0.0045(3) 0.0102(3) 0.0120(4)

loop_
_atom_type_symbol
_atom_type_description
_atom_type_scat_dispersion_real
_atom_type_scat_dispersion_imag
_atom_type_scat_source
C C 0.0033 0.0016 'International Tables Vol C Tables 4.2.6.8 and 6.1.1.4'
H H 0.0000 0.0000 'International Tables Vol C Tables 4.2.6.8 and 6.1.1.4'
N N 0.0061 0.0033 'International Tables Vol C Tables 4.2.6.8 and 6.1.1.4'
O O 0.0106 0.0060 'International Tables Vol C Tables 4.2.6.8 and 6.1.1.4'
P P 0.1023 0.0942 'International Tables Vol C Tables 4.2.6.8 and 6.1.1.4'
Fe Fe 0.3463 0.8444 'International Tables Vol C Tables 4.2.6.8 and 6.1.1.4'

loop_
_geom_angle_atom_site_label_1
_geom_angle_atom_site_label_2
_geom_angle_atom_site_label_3
_geom_angle
C2 C1 H1A 109.5
C2 C1 H1B 109.5
H1A C1 H1B 109.5
C2 C1 H1C 109.5
H1A C1 H1C 109.5
H1B C1 H1C 109.5
C3 C2 C1 110.6(3)
C3 C2 P1 113.5(2)
C1 C2 P1 112.0(2)
C3 C2 H2 106.7
C1 C2 H2 106.7
P1 C2 H2 106.7
C2 C3 H3A 109.5
C2 C3 H3B 109.5
H3A C3 H3B 109.5
C2 C3 H3C 109.5
H3A C3 H3C 109.5
H3B C3 H3C 109.5
C5 C4 H4A 109.5
C5 C4 H4B 109.5
H4A C4 H4B 109.5
C5 C4 H4C 109.5
H4A C4 H4C 109.5
H4B C4 H4C 109.5
C6 C5 C4 110.7(3)
C6 C5 P1 112.7(2)
C4 C5 P1 110.1(2)
C6 C5 H5 107.7
C4 C5 H5 107.7
P1 C5 H5 107.7
C5 C6 H6A 109.5
C5 C6 H6B 109.5
H6A C6 H6B 109.5
C5 C6 H6C 109.5
H6A C6 H6C 109.5
H6B C6 H6C 109.5
C8 C7 H7A 109.5
C8 C7 H7B 109.5
H7A C7 H7B 109.5
C8 C7 H7C 109.5
H7A C7 H7C 109.5
H7B C7 H7C 109.5
C9 C8 C7 110.6(3)
C9 C8 P2 110.1(2)
C7 C8 P2 112.6(2)
C9 C8 H8 107.8
C7 C8 H8 107.8
P2 C8 H8 107.8
C8 C9 H9A 109.5
C8 C9 H9B 109.5
H9A C9 H9B 109.5
C8 C9 H9C 109.5
H9A C9 H9C 109.5
H9B C9 H9C 109.5
C11 C10 H10A 109.5
C11 C10 H10B 109.5
H10A C10 H10B 109.5
C11 C10 H10C 109.5
H10A C10 H10C 109.5
H10B C10 H10C 109.5
C12 C11 C10 109.8(4)
C12 C11 P2 111.9(3)
C10 C11 P2 114.3(3)
C12 C11 H11 106.8
C10 C11 H11 106.8
P2 C11 H11 106.8
C11 C12 H12A 109.5
C11 C12 H12B 109.5
H12A C12 H12B 109.5
C11 C12 H12C 109.5
H12A C12 H12C 109.5
H12B C12 H12C 109.5
C14 C13 P1 108.3(2)
C14 C13 H13A 110.0
P1 C13 H13A 110.0
C14 C13 H13B 110.0
P1 C13 H13B 110.0
H13A C13 H13B 108.4
N1 C14 C13 110.4(2)
N1 C14 H14A 109.6
C13 C14 H14A 109.6
N1 C14 H14B 109.6
C13 C14 H14B 109.6
H14A C14 H14B 108.1
N1 C15 C16 110.0(3)
N1 C15 H15A 109.7
C16 C15 H15A 109.7
N1 C15 H15B 109.7
C16 C15 H15B 109.7
H15A C15 H15B 108.2
C15 C16 P2 108.8(2)
C15 C16 H16A 109.9
P2 C16 H16A 109.9
C15 C16 H16B 109.9
P2 C16 H16B 109.9
H16A C16 H16B 108.3
O2 C17 O1 131.9(3)
O2 C17 N1 119.9(3)
O1 C17 N1 108.2(2)
O3 C18 Fe1 177.6(3)
C20 C19 H19A 109.5
C20 C19 H19B 109.5
H19A C19 H19B 109.5
C20 C19 H19C 109.5
H19A C19 H19C 109.5
H19B C19 H19C 109.5
C21 C20 C19 111.3(4)
C21 C20 H20A 109.4
C19 C20 H20A 109.4
C21 C20 H20B 109.4
C19 C20 H20B 109.4
H20A C20 H20B 108.0
C22 C21 C20 116.6(4)
C22 C21 H21A 108.1
C20 C21 H21A 108.1
C22 C21 H21B 108.1
C20 C21 H21B 108.1
H21A C21 H21B 107.3
C21 C22 C23 113.2(5)
C21 C22 H22A 108.9
C23 C22 H22A 108.9
C21 C22 H22B 108.9
C23 C22 H22B 108.9
H22A C22 H22B 107.7
C22 C23 H23A 109.5
C22 C23 H23B 109.5
H23A C23 H23B 109.5
C22 C23 H23C 109.5
H23A C23 H23C 109.5
H23B C23 H23C 109.5
C18 Fe1 N1 175.12(13)
C18 Fe1 O1 109.60(13)
N1 Fe1 O1 65.75(9)
C18 Fe1 P2 93.69(10)
N1 Fe1 P2 85.40(7)
O1 Fe1 P2 94.63(6)
C18 Fe1 P1 96.15(10)
N1 Fe1 P1 85.72(7)
O1 Fe1 P1 92.88(6)
P2 Fe1 P1 164.85(4)
C18 Fe1 H24 87.4(12)
N1 Fe1 H24 97.2(12)
O1 Fe1 H24 163.0(12)
P2 Fe1 H24 83.3(12)
P1 Fe1 H24 85.7(12)
C14 N1 C15 110.3(2)
C14 N1 C17 109.5(2)
C15 N1 C17 109.8(2)
C14 N1 Fe1 117.28(17)
C15 N1 Fe1 117.06(19)
C17 N1 Fe1 90.84(17)
C17 O1 Fe1 95.07(17)
C13 P1 C5 105.91(14)
C13 P1 C2 105.28(13)
C5 P1 C2 101.92(13)
C13 P1 Fe1 102.25(10)
C5 P1 Fe1 118.47(10)
C2 P1 Fe1 121.48(10)
C16 P2 C8 105.54(16)
C16 P2 C11 105.47(19)
C8 P2 C11 103.06(16)
C16 P2 Fe1 102.61(11)
C8 P2 Fe1 118.65(11)
C11 P2 Fe1 120.00(12)

loop_
_geom_bond_atom_site_label_1
_geom_bond_atom_site_label_2
_geom_bond_distance
C1 C2 1.522(4)
C1 H1A 0.98
C1 H1B 0.98
C1 H1C 0.98
C2 C3 1.531(4)
C2 P1 1.852(3)
C2 H2 1.0
C3 H3A 0.98
C3 H3B 0.98
C3 H3C 0.98
C4 C5 1.530(4)
C4 H4A 0.98
C4 H4B 0.98
C4 H4C 0.98
C5 C6 1.524(4)
C5 P1 1.847(3)
C5 H5 1.0
C6 H6A 0.98
C6 H6B 0.98
C6 H6C 0.98
C7 C8 1.518(5)
C7 H7A 0.98
C7 H7B 0.98
C7 H7C 0.98
C8 C9 1.527(5)
C8 P2 1.847(3)
C8 H8 1.0
C9 H9A 0.98
C9 H9B 0.98
C9 H9C 0.98
C10 C11 1.533(5)
C10 H10A 0.98
C10 H10B 0.98
C10 H10C 0.98
C11 C12 1.500(6)
C11 P2 1.853(4)
C11 H11 1.0
C12 H12A 0.98
C12 H12B 0.98
C12 H12C 0.98
C13 C14 1.527(4)
C13 P1 1.847(3)
C13 H13A 0.99
C13 H13B 0.99
C14 N1 1.488(4)
C14 H14A 0.99
C14 H14B 0.99
C15 N1 1.493(4)
C15 C16 1.515(5)
C15 H15A 0.99
C15 H15B 0.99
C16 P2 1.839(3)
C16 H16A 0.99
C16 H16B 0.99
C17 O2 1.212(4)
C17 O1 1.262(4)
C17 N1 1.513(4)
C18 O3 1.167(4)
C18 Fe1 1.720(3)
C19 C20 1.451(7)
C19 H19A 0.98
C19 H19B 0.98
C19 H19C 0.98
C20 C21 1.370(7)
C20 H20A 0.99
C20 H20B 0.99
C21 C22 1.346(7)
C21 H21A 0.99
C21 H21B 0.99
C22 C23 1.448(8)
C22 H22A 0.99
C22 H22B 0.99
C23 H23A 0.98
C23 H23B 0.98
C23 H23C 0.98
Fe1 N1 2.037(2)
Fe1 O1 2.113(2)
Fe1 P2 2.2051(8)
Fe1 P1 2.2104(8)
Fe1 H24 1.45(3)

loop_
_geom_torsion_atom_site_label_1
_geom_torsion_atom_site_label_2
_geom_torsion_atom_site_label_3
_geom_torsion_atom_site_label_4
_geom_torsion
P1 C13 C14 N1 -43.4(3)
N1 C15 C16 P2 43.2(3)
C19 C20 C21 C22 -174.9(5)
C20 C21 C22 C23 -178.5(5)
C13 C14 N1 C15 176.6(2)
C13 C14 N1 C17 -62.4(3)
C13 C14 N1 Fe1 39.1(3)
C16 C15 N1 C14 -178.1(2)
C16 C15 N1 C17 61.1(3)
C16 C15 N1 Fe1 -40.5(3)
O2 C17 N1 C14 -64.2(3)
O1 C17 N1 C14 116.5(3)
O2 C17 N1 C15 57.1(4)
O1 C17 N1 C15 -122.2(3)
O2 C17 N1 Fe1 176.3(3)
O1 C17 N1 Fe1 -3.0(2)
O2 C17 O1 Fe1 -176.3(3)
N1 C17 O1 Fe1 2.9(2)
C14 C13 P1 C5 -95.1(2)
C14 C13 P1 C2 157.4(2)
C14 C13 P1 Fe1 29.6(2)
C6 C5 P1 C13 49.2(2)
C4 C5 P1 C13 173.3(2)
C6 C5 P1 C2 159.1(2)
C4 C5 P1 C2 -76.8(2)
C6 C5 P1 Fe1 -64.8(2)
C4 C5 P1 Fe1 59.4(2)
C3 C2 P1 C13 42.7(3)
C1 C2 P1 C13 -83.4(2)
C3 C2 P1 C5 -67.6(2)
C1 C2 P1 C5 166.2(2)
C3 C2 P1 Fe1 157.89(19)
C1 C2 P1 Fe1 31.7(3)
C15 C16 P2 C8 96.5(2)
C15 C16 P2 C11 -154.8(2)
C15 C16 P2 Fe1 -28.4(2)
C9 C8 P2 C16 -175.4(3)
C7 C8 P2 C16 -51.5(3)
C9 C8 P2 C11 74.2(3)
C7 C8 P2 C11 -161.9(3)
C9 C8 P2 Fe1 -61.2(3)
C7 C8 P2 Fe1 62.7(3)
C12 C11 P2 C16 69.6(4)
C10 C11 P2 C16 -56.0(4)
C12 C11 P2 C8 -179.9(3)
C10 C11 P2 C8 54.5(4)
C12 C11 P2 Fe1 -45.3(4)
C10 C11 P2 Fe1 -170.9(3)
